data_4346573
loop_
_publ_author_name
'Kelley, Steven P.'
'Rogers, Robin D.'

_publ_section_title
;
 Isolation of Uranyl Dicyanamide Complexes from N-Donor Ionic Liquids.
;
_journal_issue 21
_journal_name_full 'Inorganic chemistry'
_journal_page_first 10323
_journal_page_last 10334
_journal_paper_doi 10.1021/acs.inorgchem.5b01699
_journal_volume 54
_journal_year 2015
_chemical_formula_sum 'C11 H20 N6 O8 U'
_chemical_formula_weight 602.36
_space_group_crystal_system monoclinic
_space_group_IT_number 14
_space_group_name_Hall '-P 2ybc'
_space_group_name_H-M_alt 'P 1 21/c 1'
_atom_sites_solution_hydrogens geom
_atom_sites_solution_primary dual
_atom_sites_solution_secondary difmap
_audit_creation_method SHELXL-2014/7
_cell_angle_alpha 90
_cell_angle_beta 105.331(3)
_cell_angle_gamma 90
_cell_formula_units_Z 4
_cell_length_a 9.6612(5)
_cell_length_b 16.9016(7)
_cell_length_c 12.2183(5)
_cell_measurement_reflns_used 9504
_cell_measurement_temperature 273(2)
_cell_measurement_theta_max 29.13
_cell_measurement_theta_min 2.18
_cell_volume 1924.13(15)
_computing_cell_refinement 'Bruker SAINT'
_computing_data_collection 'Bruker APEX2'
_computing_data_reduction 'Bruker SAINT'
_computing_molecular_graphics 'Bruker SHELXTL'
_computing_publication_material 'Bruker SHELXTL'
_computing_structure_refinement 'SHELXL-2014/7 (Sheldrick, 2014)'
_computing_structure_solution 'SHELXS-97 (Sheldrick 2008)'
_diffrn_ambient_temperature 273(2)
_diffrn_measured_fraction_theta_full 0.984
_diffrn_measured_fraction_theta_max 0.983
_diffrn_measurement_device_type 'Bruker APEX-II CCD'
_diffrn_measurement_method '\f and \w scans'
_diffrn_radiation_type MoK\a
_diffrn_radiation_wavelength 0.71073
_diffrn_reflns_av_R_equivalents 0.0643
_diffrn_reflns_av_unetI/netI 0.0752
_diffrn_reflns_Laue_measured_fraction_full 0.984
_diffrn_reflns_Laue_measured_fraction_max 0.983
_diffrn_reflns_limit_h_max 12
_diffrn_reflns_limit_h_min -13
_diffrn_reflns_limit_k_max 24
_diffrn_reflns_limit_k_min -24
_diffrn_reflns_limit_l_max 16
_diffrn_reflns_limit_l_min -17
_diffrn_reflns_number 16578
_diffrn_reflns_point_group_measured_fraction_full 0.984
_diffrn_reflns_point_group_measured_fraction_max 0.983
_diffrn_reflns_theta_full 25.242
_diffrn_reflns_theta_max 30.568
_diffrn_reflns_theta_min 5.940
_exptl_absorpt_coefficient_mu 8.485
_exptl_absorpt_correction_T_max 0.7461
_exptl_absorpt_correction_T_min 0.4817
_exptl_absorpt_correction_type multi-scan
_exptl_absorpt_process_details 'Bruker AXScale'
_exptl_crystal_colour yellow
_exptl_crystal_density_diffrn 2.079
_exptl_crystal_density_method 'not measured'
_exptl_crystal_description plate
_exptl_crystal_F_000 1136
_exptl_crystal_size_max 0.100
_exptl_crystal_size_mid 0.100
_exptl_crystal_size_min 0.050
_refine_diff_density_max 2.028
_refine_diff_density_min -2.008
_refine_diff_density_rms 0.182
_refine_ls_extinction_method none
_refine_ls_goodness_of_fit_ref 0.991
_refine_ls_hydrogen_treatment constr
_refine_ls_matrix_type full
_refine_ls_number_parameters 235
_refine_ls_number_reflns 5813
_refine_ls_number_restraints 0
_refine_ls_restrained_S_all 0.991
_refine_ls_R_factor_all 0.0878
_refine_ls_R_factor_gt 0.0431
_refine_ls_shift/su_max 0.001
_refine_ls_shift/su_mean 0.000
_refine_ls_structure_factor_coef Fsqd
_refine_ls_weighting_details 'w=1/[\s^2^(Fo^2^)+(0.0487P)^2^] where P=(Fo^2^+2Fc^2^)/3'
_refine_ls_weighting_scheme calc
_refine_ls_wR_factor_gt 0.0977
_refine_ls_wR_factor_ref 0.1128
_reflns_Friedel_coverage 0.000
_reflns_number_gt 3566
_reflns_number_total 5813
_reflns_threshold_expression 'I > 2\s(I)'
_cod_data_source_file ic5b01699_si_002.cif
_cod_data_source_block '[C4mpyrr][(UO2(NO3)2N(CN)2)2]'
_cod_original_cell_volume 1924.12(15)
_cod_original_sg_symbol_H-M 'P 21/c'
_cod_database_code 4346573
_shelx_shelxl_version_number 2014/7
_shelx_space_group_comment
; 
The symmetry employed for this shelxl refinement is uniquely defined 
by the following loop, which should always be used as a source of 
symmetry information in preference to the above space-group names. 
They are only intended as comments. 
;
_shelx_estimated_absorpt_t_min 0.484
_shelx_estimated_absorpt_t_max 0.676

loop_
_space_group_symop_operation_xyz
'x, y, z'
'-x, y+1/2, -z+1/2'
'-x, -y, -z'
'x, -y-1/2, z-1/2'

loop_
_atom_site_label
_atom_site_type_symbol
_atom_site_fract_x
_atom_site_fract_y
_atom_site_fract_z
_atom_site_U_iso_or_equiv
_atom_site_adp_type
_atom_site_occupancy
_atom_site_site_symmetry_order
_atom_site_calc_flag
_atom_site_refinement_flags_posn
_atom_site_refinement_flags_adp
U1 U 0.33873(2) 0.30954(2) 0.65072(2) 0.04450(10) Uani 1 1 d . .
O7 O 0.4061(6) 0.1923(3) 0.5519(5) 0.0644(13) Uani 1 1 d . .
O2 O 0.1735(5) 0.3241(3) 0.5495(4) 0.0600(13) Uani 1 1 d . .
O1 O 0.5027(5) 0.2938(3) 0.7527(5) 0.0658(14) Uani 1 1 d . .
O6 O 0.2779(6) 0.1677(3) 0.6673(5) 0.0637(13) Uani 1 1 d . .
O3 O 0.2511(6) 0.3922(3) 0.7891(4) 0.0647(14) Uani 1 1 d . .
O4 O 0.1938(6) 0.2696(3) 0.7846(4) 0.0641(13) Uani 1 1 d . .
N1 N 0.1817(7) 0.3380(5) 0.8226(6) 0.0630(16) Uani 1 1 d . .
O8 O 0.3593(7) 0.0705(3) 0.5847(6) 0.0868(18) Uani 1 1 d . .
O5 O 0.1081(7) 0.3502(4) 0.8884(5) 0.0836(18) Uani 1 1 d . .
N2 N 0.3488(7) 0.1402(4) 0.5993(6) 0.0615(16) Uani 1 1 d . .
N3 N 0.4601(8) 0.3429(4) 0.5003(6) 0.0673(18) Uani 1 1 d . .
N4 N 0.5571(8) 0.4063(4) 0.3605(6) 0.0705(18) Uani 1 1 d . .
N5 N 0.6045(8) 0.5464(4) 0.3487(6) 0.0730(18) Uani 1 1 d . .
C1 C 0.5040(8) 0.3754(4) 0.4358(7) 0.0553(17) Uani 1 1 d . .
C2 C 0.5798(8) 0.4813(4) 0.3585(6) 0.0558(17) Uani 1 1 d . .
N6 N -0.1470(8) 0.3702(6) 0.1475(7) 0.086(2) Uani 1 1 d . .
C3 C -0.2745(14) 0.4170(8) 0.1024(17) 0.162(8) Uani 1 1 d . .
H3A H -0.2573 0.4736 0.1106 0.195 Uiso 1 1 calc R U
H3B H -0.3544 0.4019 0.1322 0.195 Uiso 1 1 calc R U
C5 C -0.207(2) 0.3058(18) -0.0242(18) 0.219(14) Uani 1 1 d . .
H5A H -0.2524 0.2613 0.0025 0.262 Uiso 1 1 calc R U
H5B H -0.1833 0.2931 -0.0945 0.262 Uiso 1 1 calc R U
C6 C -0.091(2) 0.339(3) 0.060(2) 0.34(2) Uani 1 1 d . .
H6A H -0.0461 0.3810 0.0273 0.403 Uiso 1 1 calc R U
H6B H -0.0197 0.2990 0.0905 0.403 Uiso 1 1 calc R U
C7 C -0.027(2) 0.4059(16) 0.238(2) 0.249(15) Uani 1 1 d . .
H7A H -0.0313 0.3751 0.3038 0.299 Uiso 1 1 calc R U
H7B H 0.0564 0.3862 0.2169 0.299 Uiso 1 1 calc R U
C4 C -0.290(4) 0.3845(15) -0.0284(18) 0.238(12) Uani 1 1 d . .
H4A H -0.3906 0.3763 -0.0668 0.285 Uiso 1 1 calc R U
H4B H -0.2519 0.4236 -0.0707 0.285 Uiso 1 1 calc R U
C9 C 0.125(3) 0.5014(17) 0.358(2) 0.255(16) Uani 1 1 d . .
H9A H 0.1045 0.4923 0.4299 0.307 Uiso 1 1 calc R U
H9B H 0.2103 0.4703 0.3594 0.307 Uiso 1 1 calc R U
C11 C -0.202(4) 0.291(2) 0.179(5) 0.42(4) Uani 1 1 d . .
H11A H -0.1227 0.2564 0.2100 0.629 Uiso 1 1 calc R U
H11B H -0.2550 0.2994 0.2347 0.629 Uiso 1 1 calc R U
H11C H -0.2642 0.2671 0.1127 0.629 Uiso 1 1 calc R U
C8 C 0.009(3) 0.4613(12) 0.275(3) 0.30(2) Uani 1 1 d . .
H8A H -0.0732 0.4787 0.2991 0.359 Uiso 1 1 calc R U
H8B H 0.0057 0.4925 0.2071 0.359 Uiso 1 1 calc R U
C10 C 0.164(3) 0.567(2) 0.362(3) 0.32(3) Uani 1 1 d . .
H10A H 0.2435 0.5745 0.4275 0.481 Uiso 1 1 calc R U
H10B H 0.1944 0.5794 0.2947 0.481 Uiso 1 1 calc R U
H10C H 0.0871 0.6017 0.3662 0.481 Uiso 1 1 calc R U

loop_
_atom_site_aniso_label
_atom_site_aniso_U_11
_atom_site_aniso_U_22
_atom_site_aniso_U_33
_atom_site_aniso_U_23
_atom_site_aniso_U_13
_atom_site_aniso_U_12
U1 0.04399(14) 0.03695(15) 0.05479(15) 0.00407(11) 0.01697(10) -0.00549(10)
O7 0.067(3) 0.048(3) 0.087(4) -0.004(3) 0.036(3) -0.007(2)
O2 0.057(3) 0.057(3) 0.064(3) 0.013(2) 0.012(2) 0.002(2)
O1 0.052(3) 0.068(3) 0.071(3) 0.002(3) 0.004(2) -0.003(2)
O6 0.071(3) 0.040(3) 0.089(4) 0.006(3) 0.037(3) -0.005(2)
O3 0.087(4) 0.048(3) 0.069(3) 0.001(2) 0.039(3) -0.005(3)
O4 0.085(4) 0.050(3) 0.069(3) 0.006(3) 0.041(3) -0.010(3)
N1 0.067(4) 0.068(5) 0.057(3) 0.010(3) 0.021(3) 0.005(3)
O8 0.124(5) 0.043(3) 0.099(4) -0.007(3) 0.041(4) -0.004(3)
O5 0.084(4) 0.103(5) 0.079(4) 0.013(4) 0.049(3) 0.021(4)
N2 0.065(4) 0.042(4) 0.075(4) -0.006(3) 0.015(3) -0.006(3)
N3 0.095(5) 0.047(4) 0.078(4) -0.002(3) 0.054(4) -0.015(4)
N4 0.112(5) 0.039(3) 0.078(4) -0.009(3) 0.056(4) -0.019(3)
N5 0.091(5) 0.042(4) 0.098(5) -0.001(3) 0.046(4) -0.017(3)
C1 0.065(4) 0.038(4) 0.069(4) -0.008(3) 0.029(4) -0.010(3)
C2 0.074(5) 0.042(4) 0.061(4) -0.004(3) 0.035(4) -0.012(3)
N6 0.066(4) 0.098(7) 0.102(6) -0.020(5) 0.034(4) 0.004(4)
C3 0.107(9) 0.086(8) 0.25(2) -0.048(10) -0.028(11) 0.031(7)
C5 0.134(13) 0.35(3) 0.164(16) -0.18(2) 0.022(11) -0.004(16)
C6 0.118(14) 0.69(7) 0.23(2) -0.24(3) 0.117(17) -0.07(3)
C7 0.188(18) 0.23(2) 0.25(2) -0.15(2) -0.094(17) 0.072(17)
C4 0.37(4) 0.173(18) 0.122(14) 0.015(14) -0.017(18) -0.01(2)
C9 0.23(2) 0.143(19) 0.29(3) -0.009(18) -0.11(2) -0.033(17)
C11 0.23(3) 0.23(3) 0.69(9) 0.29(5) -0.07(4) -0.04(2)
C8 0.21(2) 0.110(12) 0.44(4) -0.11(2) -0.14(3) 0.026(14)
C10 0.26(3) 0.22(3) 0.36(5) 0.03(3) -0.14(3) -0.10(2)

loop_
_atom_type_symbol
_atom_type_description
_atom_type_scat_dispersion_real
_atom_type_scat_dispersion_imag
_atom_type_scat_source
C C 0.0033 0.0016 'International Tables Vol C Tables 4.2.6.8 and 6.1.1.4'
H H 0.0000 0.0000 'International Tables Vol C Tables 4.2.6.8 and 6.1.1.4'
N N 0.0061 0.0033 'International Tables Vol C Tables 4.2.6.8 and 6.1.1.4'
O O 0.0106 0.0060 'International Tables Vol C Tables 4.2.6.8 and 6.1.1.4'
U U -9.6767 9.6646 'International Tables Vol C Tables 4.2.6.8 and 6.1.1.4'

loop_
_geom_angle_atom_site_label_1
_geom_angle_atom_site_label_2
_geom_angle_atom_site_label_3
_geom_angle
_geom_angle_site_symmetry_1
_geom_angle_site_symmetry_3
O2 U1 O1 179.2(2) . .
O2 U1 O6 90.1(2) . .
O1 U1 O6 89.1(2) . .
O2 U1 N3 88.1(3) . .
O1 U1 N3 92.6(3) . .
O6 U1 N3 116.4(2) . .
O2 U1 N5 91.3(2) . 3_666
O1 U1 N5 89.4(3) . 3_666
O6 U1 N5 174.8(2) . 3_666
N3 U1 N5 68.6(2) . 3_666
O2 U1 O7 94.3(2) . .
O1 U1 O7 85.5(2) . .
O6 U1 O7 51.08(18) . .
N3 U1 O7 65.7(2) . .
N5 U1 O7 133.7(2) 3_666 .
O2 U1 O3 89.5(2) . .
O1 U1 O3 90.5(2) . .
O6 U1 O3 110.68(18) . .
N3 U1 O3 132.84(19) . .
N5 U1 O3 64.4(2) 3_666 .
O7 U1 O3 161.27(18) . .
O2 U1 O4 86.4(2) . .
O1 U1 O4 92.9(2) . .
O6 U1 O4 60.24(19) . .
N3 U1 O4 173.5(2) . .
N5 U1 O4 114.9(2) 3_666 .
O7 U1 O4 111.31(18) . .
O3 U1 O4 50.56(17) . .
O5 N1 O3 122.8(7) . .
O5 N1 O4 121.4(7) . .
O3 N1 O4 115.8(6) . .
O5 N1 U1 175.7(5) . .
O3 N1 U1 57.9(4) . .
O4 N1 U1 58.1(3) . .
O8 N2 O7 123.5(7) . .
O8 N2 O6 121.9(7) . .
O7 N2 O6 114.5(6) . .
O8 N2 U1 175.9(5) . .
O7 N2 U1 57.4(3) . .
O6 N2 U1 57.3(3) . .
C1 N3 U1 163.7(6) . .
C2 N4 C1 121.3(7) . .
C2 N5 U1 173.9(6) . 3_666
N3 C1 N4 175.1(8) . .
N5 C2 N4 173.9(8) . .
C3 N6 C6 111.8(19) . .
C3 N6 C11 104.9(16) . .
C6 N6 C11 95(3) . .
C3 N6 C7 118.3(12) . .
C6 N6 C7 109.3(15) . .
C11 N6 C7 115(2) . .
N6 C3 C4 92.1(15) . .
C6 C5 C4 89(2) . .
C5 C6 N6 107.9(14) . .
C5 C6 C4 47.9(13) . .
N6 C6 C4 76.9(14) . .
C8 C7 N6 141(2) . .
C5 C4 C3 109.8(14) . .
C5 C4 C6 43.0(13) . .
C3 C4 C6 77.6(11) . .
C10 C9 C8 130(3) . .
C7 C8 C9 144(3) . .

loop_
_geom_bond_atom_site_label_1
_geom_bond_atom_site_label_2
_geom_bond_distance
_geom_bond_site_symmetry_2
U1 O2 1.760(5) .
U1 O1 1.758(5) .
U1 O6 2.489(5) .
U1 N3 2.492(6) .
U1 N5 2.495(6) 3_666
U1 O7 2.494(5) .
U1 O3 2.507(5) .
U1 O4 2.511(5) .
O7 N2 1.260(8) .
O6 N2 1.294(9) .
O3 N1 1.266(8) .
O4 N1 1.264(9) .
N1 O5 1.223(9) .
O8 N2 1.201(8) .
N3 C1 1.131(9) .
N4 C2 1.288(9) .
N4 C1 1.278(10) .
N5 C2 1.139(9) .
N5 U1 2.495(6) 3_666
N6 C3 1.446(14) .
N6 C6 1.418(19) .
N6 C11 1.53(3) .
N6 C7 1.497(19) .
C3 C4 1.66(3) .
C5 C6 1.42(3) .
C5 C4 1.55(3) .
C6 C4 2.09(4) .
C7 C8 1.06(2) .
C9 C10 1.17(3) .
C9 C8 1.46(3) .
